data_7229450
loop_
_publ_author_name
'Rok, Magdalena'
'Szklarz, Przemyslaw'
'Moskwa, Marcin'
'Kijewska, Monika'
'Baran, Jan'
'Bator, Grazyna'
'Medycki, Wojciech'
'Zamponi, Michaela'

_publ_section_title
;
 Structures and phase transitions in the neat
 4,4'-di-tert-butyl-2,2'-bipyridyl and in its molecular complexes with
 either brom- or iodanilic acid
;
_journal_name_full CrystEngComm
_journal_paper_doi 10.1039/C7CE01481C
_journal_year 2017
_chemical_formula_sum 'C24 H26 I2 N2 O4'
_chemical_formula_weight 660.27
_chemical_name_systematic
;
 ?
;
_space_group_crystal_system triclinic
_space_group_IT_number 2
_space_group_name_Hall '-P 1'
_space_group_name_H-M_alt 'P -1'
_symmetry_space_group_name_Hall '-P 1'
_symmetry_space_group_name_H-M 'P -1'
_atom_sites_solution_hydrogens geom
_audit_creation_method SHELXL-2013
_audit_update_record
;
2017-10-02 deposited with the CCDC.
2017-10-31 downloaded from the CCDC.
;
_cell_angle_alpha 99.09(4)
_cell_angle_beta 103.48(5)
_cell_angle_gamma 94.58(4)
_cell_formula_units_Z 2
_cell_length_a 9.261(3)
_cell_length_b 11.779(3)
_cell_length_c 11.997(4)
_cell_measurement_reflns_used 4701
_cell_measurement_temperature 295(2)
_cell_measurement_theta_max 30.0973
_cell_measurement_theta_min 2.7016
_cell_volume 1247.3(7)
_computing_structure_refinement 'SHELXL-2013 (Sheldrick, 2013)'
_diffrn_ambient_temperature 295(2)
_diffrn_detector_area_resol_mean 10.3456
_diffrn_measured_fraction_theta_full 0.978
_diffrn_measured_fraction_theta_max 0.862
_diffrn_measurement_device_type 'Xcalibur, Ruby'
_diffrn_measurement_method '\w scans'
_diffrn_radiation_type MoK\a
_diffrn_radiation_wavelength 0.71073
_diffrn_reflns_av_R_equivalents 0.0189
_diffrn_reflns_av_unetI/netI 0.0314
_diffrn_reflns_Laue_measured_fraction_full 0.978
_diffrn_reflns_Laue_measured_fraction_max 0.862
_diffrn_reflns_limit_h_max 12
_diffrn_reflns_limit_h_min -12
_diffrn_reflns_limit_k_max 16
_diffrn_reflns_limit_k_min -7
_diffrn_reflns_limit_l_max 16
_diffrn_reflns_limit_l_min -16
_diffrn_reflns_number 9785
_diffrn_reflns_point_group_measured_fraction_full 0.978
_diffrn_reflns_point_group_measured_fraction_max 0.862
_diffrn_reflns_theta_full 27.000
_diffrn_reflns_theta_max 30.164
_diffrn_reflns_theta_min 2.707
_diffrn_source 'Enhance (Mo) X-ray Source'
_exptl_absorpt_coefficient_mu 2.553
_exptl_absorpt_correction_T_max 0.788
_exptl_absorpt_correction_T_min 0.617
_exptl_absorpt_correction_type analytical
_exptl_crystal_colour violet
_exptl_crystal_density_diffrn 1.758
_exptl_crystal_description block
_exptl_crystal_F_000 644
_exptl_crystal_size_max 0.2835
_exptl_crystal_size_mid 0.1635
_exptl_crystal_size_min 0.1221
_refine_diff_density_max 0.393
_refine_diff_density_min -0.473
_refine_diff_density_rms 0.068
_refine_ls_extinction_method none
_refine_ls_goodness_of_fit_ref 1.027
_refine_ls_hydrogen_treatment constr
_refine_ls_matrix_type full
_refine_ls_number_parameters 314
_refine_ls_number_reflns 6360
_refine_ls_number_restraints 0
_refine_ls_restrained_S_all 1.027
_refine_ls_R_factor_all 0.0438
_refine_ls_R_factor_gt 0.0300
_refine_ls_shift/su_max 0.002
_refine_ls_shift/su_mean 0.000
_refine_ls_structure_factor_coef Fsqd
_refine_ls_weighting_details 'w=1/[\s^2^(Fo^2^)+(0.0322P)^2^+0.1498P] where P=(Fo^2^+2Fc^2^)/3'
_refine_ls_weighting_scheme calc
_refine_ls_wR_factor_gt 0.0701
_refine_ls_wR_factor_ref 0.0778
_reflns_Friedel_coverage 0.000
_reflns_number_gt 4927
_reflns_number_total 6360
_reflns_threshold_expression 'I > 2\s(I)'
_cod_data_source_file c7ce01481c2.cif
_cod_data_source_block dtbbpialt
_cod_database_code 7229450
_shelx_space_group_comment
;
The symmetry employed for this shelxl refinement is uniquely defined
by the following loop, which should always be used as a source of
symmetry information in preference to the above space-group names.
They are only intended as comments.
;
_shelxl_version_number 2013-4

loop_
_space_group_symop_operation_xyz
'x, y, z'
'-x, -y, -z'

loop_
_atom_site_label
_atom_site_type_symbol
_atom_site_fract_x
_atom_site_fract_y
_atom_site_fract_z
_atom_site_U_iso_or_equiv
_atom_site_adp_type
_atom_site_occupancy
_atom_site_site_symmetry_order
_atom_site_calc_flag
_atom_site_refinement_flags_posn
_atom_site_refinement_flags_adp
_atom_site_refinement_flags_occupancy
_atom_site_disorder_assembly
_atom_site_disorder_group
I1 I 0.7753(4) 0.0731(2) 0.5092(3) 0.0510(4) Uani 0.554(17) 1 d . . P A 1
I2 I 0.2178(4) -0.0611(3) -0.0282(3) 0.0457(3) Uani 0.554(17) 1 d . . P A 1
I11 I 0.7904(6) 0.0734(3) 0.4921(6) 0.0640(8) Uani 0.446(17) 1 d . . P A 2
I21 I 0.2082(6) -0.0583(4) -0.0137(6) 0.0578(8) Uani 0.446(17) 1 d . . P A 2
O2 O 0.5683(2) -0.15777(14) 0.36981(16) 0.0467(4) Uani 1 1 d . . . . .
H2 H 0.5230 -0.2192 0.3305 0.056 Uiso 1 1 calc R U . . .
O3 O 0.3635(2) -0.20850(14) 0.17217(16) 0.0488(5) Uani 1 1 d . . . . .
O5 O 0.42098(19) 0.17739(13) 0.11241(16) 0.0421(4) Uani 1 1 d . . . . .
O6 O 0.6312(2) 0.22679(14) 0.31461(17) 0.0486(5) Uani 1 1 d . . . . .
C1 C 0.6133(3) 0.03528(19) 0.3491(2) 0.0376(5) Uani 1 1 d . . . . .
C2 C 0.5387(3) -0.07261(18) 0.3104(2) 0.0352(5) Uani 1 1 d . . . . .
C3 C 0.4186(3) -0.10555(19) 0.1977(2) 0.0353(5) Uani 1 1 d . . . . .
C4 C 0.3811(3) -0.01791(19) 0.1318(2) 0.0346(5) Uani 1 1 d . . . . .
C5 C 0.4508(3) 0.09577(18) 0.1670(2) 0.0339(5) Uani 1 1 d . . . . .
C6 C 0.5735(3) 0.12644(18) 0.2821(2) 0.0350(5) Uani 1 1 d . . . . .
N1 N 0.5619(2) 0.38761(15) 0.14114(16) 0.0324(4) Uani 1 1 d . . . . .
H1 H 0.5058 0.3278 0.1461 0.039 Uiso 1 1 calc R U . . .
C12 C 0.5580(2) 0.49024(18) 0.20795(19) 0.0279(4) Uani 1 1 d . . . . .
C13 C 0.6555(2) 0.58508(18) 0.2038(2) 0.0314(5) Uani 1 1 d . . . . .
H13 H 0.6546 0.6562 0.2499 0.038 Uiso 1 1 calc R U . . .
C14 C 0.7545(2) 0.57570(19) 0.1319(2) 0.0315(5) Uani 1 1 d . . . . .
C15 C 0.7457(3) 0.4686(2) 0.0605(2) 0.0403(6) Uani 1 1 d . . . . .
H15 H 0.8050 0.4599 0.0077 0.048 Uiso 1 1 calc R U . . .
C16 C 0.6506(3) 0.3761(2) 0.0673(2) 0.0395(6) Uani 1 1 d . . . . .
H16 H 0.6475 0.3047 0.0202 0.047 Uiso 1 1 calc R U . . .
C17 C 0.8739(3) 0.6760(2) 0.1363(2) 0.0382(5) Uani 1 1 d . . . . .
C72 C 1.0236(3) 0.6480(3) 0.2055(3) 0.0578(8) Uani 1 1 d . . . . .
H721 H 1.0163 0.6397 0.2824 0.087 Uiso 1 1 calc R U . . .
H722 H 1.1006 0.7098 0.2109 0.087 Uiso 1 1 calc R U . . .
H723 H 1.0478 0.5771 0.1666 0.087 Uiso 1 1 calc R U . . .
C73 C 0.8401(4) 0.7927(2) 0.1962(3) 0.0625(9) Uani 1 1 d . . . . .
H731 H 0.7448 0.8098 0.1547 0.094 Uiso 1 1 calc R U . . .
H732 H 0.9166 0.8528 0.1964 0.094 Uiso 1 1 calc R U . . .
H733 H 0.8377 0.7885 0.2751 0.094 Uiso 1 1 calc R U . . .
C74 C 0.8844(3) 0.6866(3) 0.0123(2) 0.0559(7) Uani 1 1 d . . . . .
H741 H 0.9123 0.6161 -0.0243 0.084 Uiso 1 1 calc R U . . .
H742 H 0.9584 0.7500 0.0160 0.084 Uiso 1 1 calc R U . . .
H743 H 0.7891 0.7004 -0.0323 0.084 Uiso 1 1 calc R U . . .
N2 N 0.4613(2) 0.60498(16) 0.34997(17) 0.0359(4) Uani 1 1 d . . . . .
C21 C 0.4530(2) 0.49886(18) 0.28563(19) 0.0290(4) Uani 1 1 d . . . . .
C31 C 0.3541(2) 0.40548(18) 0.28963(19) 0.0307(5) Uani 1 1 d . . . . .
H31 H 0.3516 0.3342 0.2427 0.037 Uiso 1 1 calc R U . . .
C41 C 0.2581(2) 0.4181(2) 0.3639(2) 0.0329(5) Uani 1 1 d . . . . .
C51 C 0.2723(3) 0.5264(2) 0.4329(2) 0.0421(6) Uani 1 1 d . . . . .
H51 H 0.2138 0.5393 0.4859 0.051 Uiso 1 1 calc R U . . .
C61 C 0.3731(3) 0.6157(2) 0.4236(2) 0.0429(6) Uani 1 1 d . . . . .
H61 H 0.3796 0.6872 0.4713 0.051 Uiso 1 1 calc R U . . .
C71 C 0.1396(3) 0.3190(2) 0.3664(2) 0.0390(5) Uani 1 1 d . . . . .
C75 C 0.1710(4) 0.2011(3) 0.3092(4) 0.0809(12) Uani 1 1 d . . . . .
H751 H 0.0926 0.1427 0.3093 0.121 Uiso 1 1 calc R U . . .
H752 H 0.2649 0.1831 0.3521 0.121 Uiso 1 1 calc R U . . .
H753 H 0.1751 0.2035 0.2304 0.121 Uiso 1 1 calc R U . . .
C76 C -0.0120(3) 0.3428(3) 0.2981(3) 0.0704(9) Uani 1 1 d . . . . .
H761 H -0.0356 0.4155 0.3337 0.106 Uiso 1 1 calc R U . . .
H762 H -0.0873 0.2820 0.2983 0.106 Uiso 1 1 calc R U . . .
H763 H -0.0086 0.3458 0.2192 0.106 Uiso 1 1 calc R U . . .
C77 C 0.1355(4) 0.3147(3) 0.4919(3) 0.0733(10) Uani 1 1 d . . . . .
H771 H 0.0990 0.3833 0.5241 0.110 Uiso 1 1 calc R U . . .
H772 H 0.2345 0.3104 0.5371 0.110 Uiso 1 1 calc R U . . .
H773 H 0.0703 0.2477 0.4935 0.110 Uiso 1 1 calc R U . . .

loop_
_atom_site_aniso_label
_atom_site_aniso_U_11
_atom_site_aniso_U_22
_atom_site_aniso_U_33
_atom_site_aniso_U_23
_atom_site_aniso_U_13
_atom_site_aniso_U_12
I1 0.0549(6) 0.0384(5) 0.0519(6) 0.0062(4) 0.0019(4) -0.0018(4)
I2 0.0490(4) 0.0355(4) 0.0475(5) 0.0038(3) 0.0072(4) -0.0016(3)
I11 0.0539(9) 0.0517(7) 0.0718(16) 0.0188(8) -0.0118(10) -0.0116(5)
I21 0.0514(10) 0.0406(8) 0.0675(17) 0.0106(9) -0.0081(9) -0.0091(7)
O2 0.0573(11) 0.0240(8) 0.0559(12) 0.0093(8) 0.0093(9) -0.0015(8)
O3 0.0637(12) 0.0233(8) 0.0531(11) 0.0027(8) 0.0102(9) -0.0109(8)
O5 0.0464(10) 0.0236(7) 0.0519(11) 0.0074(8) 0.0044(8) -0.0003(7)
O6 0.0576(11) 0.0247(8) 0.0564(12) 0.0034(8) 0.0070(9) -0.0079(8)
C1 0.0373(13) 0.0260(10) 0.0472(14) 0.0043(10) 0.0088(11) 0.0002(9)
C2 0.0382(12) 0.0231(10) 0.0462(14) 0.0039(10) 0.0166(11) 0.0019(9)
C3 0.0390(13) 0.0241(10) 0.0431(14) 0.0016(10) 0.0155(11) -0.0008(9)
C4 0.0329(12) 0.0245(10) 0.0431(13) 0.0005(10) 0.0091(10) -0.0027(9)
C5 0.0346(12) 0.0222(9) 0.0458(14) 0.0033(10) 0.0143(11) 0.0015(9)
C6 0.0378(12) 0.0218(10) 0.0446(14) 0.0012(10) 0.0141(11) -0.0023(9)
N1 0.0359(10) 0.0237(8) 0.0371(11) 0.0043(8) 0.0110(9) -0.0024(8)
C12 0.0294(11) 0.0243(9) 0.0285(11) 0.0047(9) 0.0052(9) 0.0003(8)
C13 0.0348(12) 0.0248(10) 0.0343(12) 0.0053(9) 0.0100(10) -0.0021(9)
C14 0.0320(11) 0.0307(10) 0.0332(12) 0.0113(10) 0.0080(10) 0.0013(9)
C15 0.0428(14) 0.0400(13) 0.0436(14) 0.0058(11) 0.0222(12) 0.0065(11)
C16 0.0476(14) 0.0297(11) 0.0422(14) -0.0009(11) 0.0178(12) 0.0050(10)
C17 0.0379(13) 0.0370(12) 0.0418(14) 0.0134(11) 0.0123(11) -0.0027(10)
C72 0.0385(15) 0.0661(19) 0.0646(19) 0.0241(16) 0.0009(13) -0.0071(13)
C73 0.074(2) 0.0346(13) 0.085(2) 0.0105(15) 0.0388(19) -0.0105(14)
C74 0.0609(18) 0.0622(18) 0.0503(17) 0.0256(15) 0.0196(14) -0.0066(15)
N2 0.0411(11) 0.0272(9) 0.0397(11) 0.0010(8) 0.0157(9) -0.0011(8)
C21 0.0292(11) 0.0280(10) 0.0299(11) 0.0066(9) 0.0076(9) 0.0007(8)
C31 0.0337(11) 0.0257(10) 0.0315(11) 0.0043(9) 0.0078(9) -0.0012(9)
C41 0.0307(11) 0.0356(11) 0.0344(12) 0.0141(10) 0.0078(10) 0.0016(9)
C51 0.0427(14) 0.0441(14) 0.0449(14) 0.0087(12) 0.0216(12) 0.0037(11)
C61 0.0506(15) 0.0341(12) 0.0456(15) 0.0007(11) 0.0200(12) 0.0033(11)
C71 0.0365(13) 0.0409(12) 0.0417(14) 0.0141(11) 0.0127(11) -0.0045(10)
C75 0.090(3) 0.0421(16) 0.127(3) 0.0225(19) 0.060(3) -0.0080(16)
C76 0.0381(16) 0.083(2) 0.085(2) 0.036(2) -0.0029(15) -0.0106(15)
C77 0.081(2) 0.089(2) 0.0487(18) 0.0283(17) 0.0146(17) -0.027(2)

loop_
_atom_type_symbol
_atom_type_description
_atom_type_scat_dispersion_real
_atom_type_scat_dispersion_imag
_atom_type_scat_source
C C 0.0033 0.0016 'International Tables Vol C Tables 4.2.6.8 and 6.1.1.4'
H H 0.0000 0.0000 'International Tables Vol C Tables 4.2.6.8 and 6.1.1.4'
N N 0.0061 0.0033 'International Tables Vol C Tables 4.2.6.8 and 6.1.1.4'
O O 0.0106 0.0060 'International Tables Vol C Tables 4.2.6.8 and 6.1.1.4'
I I -0.4742 1.8119 'International Tables Vol C Tables 4.2.6.8 and 6.1.1.4'

loop_
_geom_angle_atom_site_label_1
_geom_angle_atom_site_label_2
_geom_angle_atom_site_label_3
_geom_angle
C2 O2 H2 109.5
C2 C1 C6 119.2(2)
C2 C1 I11 122.4(2)
C6 C1 I11 118.2(2)
C2 C1 I1 120.1(2)
C6 C1 I1 120.52(18)
O2 C2 C1 121.5(2)
O2 C2 C3 115.33(19)
C1 C2 C3 123.2(2)
O3 C3 C4 126.6(2)
O3 C3 C2 115.7(2)
C4 C3 C2 117.7(2)
C5 C4 C3 122.5(2)
C5 C4 I21 119.3(2)
C3 C4 I21 118.0(2)
C5 C4 I2 118.5(2)
C3 C4 I2 119.0(2)
O5 C5 C4 125.2(2)
O5 C5 C6 116.3(2)
C4 C5 C6 118.5(2)
O6 C6 C1 122.7(2)
O6 C6 C5 118.4(2)
C1 C6 C5 118.83(19)
C16 N1 C12 121.98(19)
C16 N1 H1 119.0
C12 N1 H1 119.0
N1 C12 C13 118.35(19)
N1 C12 C21 119.7(2)
C13 C12 C21 122.0(2)
C12 C13 C14 121.5(2)
C12 C13 H13 119.3
C14 C13 H13 119.3
C15 C14 C13 116.7(2)
C15 C14 C17 121.3(2)
C13 C14 C17 121.9(2)
C16 C15 C14 120.7(2)
C16 C15 H15 119.6
C14 C15 H15 119.6
N1 C16 C15 120.6(2)
N1 C16 H16 119.7
C15 C16 H16 119.7
C72 C17 C74 109.5(2)
C72 C17 C14 107.3(2)
C74 C17 C14 110.2(2)
C72 C17 C73 109.0(3)
C74 C17 C73 108.6(2)
C14 C17 C73 112.3(2)
C17 C72 H721 109.5
C17 C72 H722 109.5
H721 C72 H722 109.5
C17 C72 H723 109.5
H721 C72 H723 109.5
H722 C72 H723 109.5
C17 C73 H731 109.5
C17 C73 H732 109.5
H731 C73 H732 109.5
C17 C73 H733 109.5
H731 C73 H733 109.5
H732 C73 H733 109.5
C17 C74 H741 109.5
C17 C74 H742 109.5
H741 C74 H742 109.5
C17 C74 H743 109.5
H741 C74 H743 109.5
H742 C74 H743 109.5
C61 N2 C21 116.4(2)
N2 C21 C31 123.1(2)
N2 C21 C12 114.3(2)
C31 C21 C12 122.6(2)
C21 C31 C41 120.3(2)
C21 C31 H31 119.8
C41 C31 H31 119.8
C51 C41 C31 115.8(2)
C51 C41 C71 121.8(2)
C31 C41 C71 122.3(2)
C61 C51 C41 120.5(2)
C61 C51 H51 119.7
C41 C51 H51 119.7
N2 C61 C51 123.8(2)
N2 C61 H61 118.1
C51 C61 H61 118.1
C76 C71 C77 109.8(3)
C76 C71 C75 107.9(3)
C77 C71 C75 109.0(3)
C76 C71 C41 108.1(2)
C77 C71 C41 109.9(2)
C75 C71 C41 112.1(2)
C71 C75 H751 109.5
C71 C75 H752 109.5
H751 C75 H752 109.5
C71 C75 H753 109.5
H751 C75 H753 109.5
H752 C75 H753 109.5
C71 C76 H761 109.5
C71 C76 H762 109.5
H761 C76 H762 109.5
C71 C76 H763 109.5
H761 C76 H763 109.5
H762 C76 H763 109.5
C71 C77 H771 109.5
C71 C77 H772 109.5
H771 C77 H772 109.5
C71 C77 H773 109.5
H771 C77 H773 109.5
H772 C77 H773 109.5

loop_
_geom_bond_atom_site_label_1
_geom_bond_atom_site_label_2
_geom_bond_distance
I1 C1 2.102(4)
I2 C4 2.109(5)
I11 C1 2.040(5)
I21 C4 2.037(6)
O2 C2 1.330(3)
O2 H2 0.8200
O3 C3 1.239(3)
O5 C5 1.260(3)
O6 C6 1.221(3)
C1 C2 1.354(3)
C1 C6 1.461(3)
C2 C3 1.510(4)
C3 C4 1.413(3)
C4 C5 1.394(3)
C5 C6 1.540(4)
N1 C16 1.341(3)
N1 C12 1.349(3)
N1 H1 0.8600
C12 C13 1.394(3)
C12 C21 1.494(3)
C13 C14 1.397(3)
C13 H13 0.9300
C14 C15 1.393(3)
C14 C17 1.538(3)
C15 C16 1.371(3)
C15 H15 0.9300
C16 H16 0.9300
C17 C72 1.531(4)
C17 C74 1.537(3)
C17 C73 1.539(4)
C72 H721 0.9600
C72 H722 0.9600
C72 H723 0.9600
C73 H731 0.9600
C73 H732 0.9600
C73 H733 0.9600
C74 H741 0.9600
C74 H742 0.9600
C74 H743 0.9600
N2 C61 1.335(3)
N2 C21 1.348(3)
C21 C31 1.388(3)
C31 C41 1.399(3)
C31 H31 0.9300
C41 C51 1.385(3)
C41 C71 1.545(3)
C51 C61 1.385(3)
C51 H51 0.9300
C61 H61 0.9300
C71 C76 1.523(4)
C71 C77 1.524(4)
C71 C75 1.530(4)
C75 H751 0.9600
C75 H752 0.9600
C75 H753 0.9600
C76 H761 0.9600
C76 H762 0.9600
C76 H763 0.9600
C77 H771 0.9600
C77 H772 0.9600
C77 H773 0.9600

loop_
_geom_hbond_atom_site_label_D
_geom_hbond_atom_site_label_H
_geom_hbond_atom_site_label_A
_geom_hbond_distance_DH
_geom_hbond_distance_HA
_geom_hbond_distance_DA
_geom_hbond_angle_DHA
_geom_hbond_site_symmetry_A
N1 H1 O5 0.86 1.82 2.638(3) 157.6 .
N1 H1 O6 0.86 2.60 3.025(3) 112.0 .
O2 H2 O3 0.82 2.15 2.617(3) 116.6 .
O2 H2 N2 0.82 2.17 2.843(3) 139.8 1_545
C13 H13 N2 0.93 2.46 2.788(3) 100.6 .
C16 H16 O5 0.93 3.00 3.230(3) 96.1 .
C31 H31 O5 0.93 2.45 3.346(3) 161.4 .
C16 H16 O3 0.93 2.38 3.187(3) 145.0 2_655
C72 H722 O3 0.96 2.71 3.588(4) 151.6 1_665
C74 H743 O5 0.96 2.61 3.509(4) 156.7 2_665
C61 H61 O6 0.93 2.64 3.397(3) 139.5 2_666
C76 H762 O6 0.96 2.70 3.535(4) 146.4 1_455
